data_4350255
loop_
_publ_author_name
'Shultz, David A.'
'Mussari, Christopher P.'
'Ramanathan, Krishna Kumar'
'Kampf, Jeff W.'

_publ_section_title
;
 Electron spin-spin exchange coupling mediated by the porphyrin pi system.
;
_journal_issue 15
_journal_name_full 'Inorganic chemistry'
_journal_page_first 5752
_journal_page_last 5759
_journal_paper_doi 10.1021/ic060209z
_journal_volume 45
_journal_year 2006
_chemical_formula_sum 'C132 H136 B2 Cl4 N16 O4 Zn3'
_chemical_formula_weight 2370.10
_space_group_IT_number 14
_space_group_name_Hall '-P 2yn'
_space_group_name_H-M_alt 'P 1 21/n 1'
_symmetry_cell_setting monoclinic
_symmetry_space_group_name_H-M 'P 1 21/n 1'
_atom_sites_solution_hydrogens geom
_atom_sites_solution_primary direct
_atom_sites_solution_secondary difmap
_audit_creation_method SHELXL-97
_cell_angle_alpha 90.00
_cell_angle_beta 97.466(3)
_cell_angle_gamma 90.00
_cell_formula_units_Z 2
_cell_length_a 12.239(2)
_cell_length_b 17.819(3)
_cell_length_c 34.445(7)
_cell_measurement_reflns_used 1503
_cell_measurement_temperature 158(2)
_cell_measurement_theta_max 14.23
_cell_measurement_theta_min 2.29
_cell_volume 7448(2)
_computing_cell_refinement 'Bruker SMART'
_computing_data_collection 'Bruker SMART'
_computing_data_reduction 'Bruker SHELXTL'
_computing_molecular_graphics 'Bruker SHELXTL'
_computing_publication_material 'Bruker SHELXTL'
_computing_structure_refinement 'Bruker SHELXTL'
_computing_structure_solution 'Bruker SHELXTL'
_diffrn_ambient_temperature 158(2)
_diffrn_measured_fraction_theta_full 0.999
_diffrn_measured_fraction_theta_max 0.999
_diffrn_measurement_device_type 'CCD area detector'
_diffrn_measurement_method 'phi and omega scans'
_diffrn_radiation_monochromator graphite
_diffrn_radiation_source 'fine-focus sealed tube'
_diffrn_radiation_type MoK\a
_diffrn_radiation_wavelength 0.71073
_diffrn_reflns_av_R_equivalents 0.2197
_diffrn_reflns_av_sigmaI/netI 0.1500
_diffrn_reflns_limit_h_max 10
_diffrn_reflns_limit_h_min -10
_diffrn_reflns_limit_k_max 15
_diffrn_reflns_limit_k_min -15
_diffrn_reflns_limit_l_max 29
_diffrn_reflns_limit_l_min -29
_diffrn_reflns_number 35343
_diffrn_reflns_theta_full 17.50
_diffrn_reflns_theta_max 17.50
_diffrn_reflns_theta_min 2.03
_exptl_absorpt_coefficient_mu 0.600
_exptl_absorpt_correction_T_max 0.996
_exptl_absorpt_correction_T_min 0.812
_exptl_absorpt_correction_type multi-scan
_exptl_absorpt_process_details 'Blessing, Acta Cryst. (1995) A51 33-38.'
_exptl_crystal_colour colorless
_exptl_crystal_density_diffrn 1.057
_exptl_crystal_density_method 'not measured'
_exptl_crystal_description needle
_exptl_crystal_F_000 2480
_exptl_crystal_size_max 0.06
_exptl_crystal_size_mid 0.08
_exptl_crystal_size_min 0.40
_refine_diff_density_max 0.401
_refine_diff_density_min -0.295
_refine_diff_density_rms 0.071
_refine_ls_extinction_coef 0.0023(3)
_refine_ls_extinction_expression Fc^*^=kFc[1+0.001xFc^2^\l^3^/sin(2\q)]^-1/4^
_refine_ls_extinction_method SHELXL
_refine_ls_goodness_of_fit_ref 1.254
_refine_ls_hydrogen_treatment mixed
_refine_ls_matrix_type full
_refine_ls_number_parameters 701
_refine_ls_number_reflns 4720
_refine_ls_number_restraints 0
_refine_ls_restrained_S_all 1.254
_refine_ls_R_factor_all 0.1621
_refine_ls_R_factor_gt 0.0883
_refine_ls_shift/su_max 0.013
_refine_ls_shift/su_mean 0.000
_refine_ls_structure_factor_coef Fsqd
_refine_ls_weighting_details 'calc w=1/[\s^2^(Fo^2^)+(0.0800P)^2^+0.0000P] where P=(Fo^2^+2Fc^2^)/3'
_refine_ls_weighting_scheme calc
_refine_ls_wR_factor_gt 0.2005
_refine_ls_wR_factor_ref 0.2254
_reflns_number_gt 2383
_reflns_number_total 4720
_reflns_threshold_expression >2sigma(I)
_cod_data_source_file ic060209zsi20060206_031708.cif
_cod_data_source_block cpzn3
_cod_depositor_comments
;
The following automatic conversions were performed:

data item '_symmetry_cell_setting' value 'Monoclinic' was changed to
'monoclinic' in accordance with the
/home/saulius/struct/COD-crude-data/automatic-downloads/DataCite-retrospective/ACS/depositions/lib/dictionaries/cif_core.dic
dictionary named 'cif_core.dic' version 2.4.2 last updated on
2011-04-26.

Automatic conversion script
Id: cif_fix_values 6909 2019-04-08 15:41:33Z antanas 
;
_cod_original_sg_symbol_H-M P2(1)/n
_cod_database_code 4350255

loop_
_symmetry_equiv_pos_as_xyz
'x, y, z'
'-x+1/2, y+1/2, -z+1/2'
'-x, -y, -z'
'x-1/2, -y-1/2, z-1/2'

loop_
_atom_site_label
_atom_site_type_symbol
_atom_site_fract_x
_atom_site_fract_y
_atom_site_fract_z
_atom_site_U_iso_or_equiv
_atom_site_adp_type
_atom_site_occupancy
_atom_site_symmetry_multiplicity
_atom_site_calc_flag
_atom_site_refinement_flags
_atom_site_disorder_assembly
_atom_site_disorder_group
Zn1 Zn 0.26068(14) 0.37608(10) 0.27678(6) 0.0615(8) Uani 1 1 d . . .
Zn2 Zn 0.0000 0.5000 0.0000 0.0791(12) Uani 1 2 d S . .
O1 O 0.0913(7) 0.3602(6) 0.2545(3) 0.053(3) Uani 1 1 d . . .
O2 O 0.2573(9) 0.4292(6) 0.2271(3) 0.058(4) Uani 1 1 d . . .
C1 C 0.0752(15) 0.3823(9) 0.2200(6) 0.050(5) Uani 1 1 d . . .
C2 C -0.0290(16) 0.3720(9) 0.1937(6) 0.062(5) Uani 1 1 d . . .
C3 C -0.0341(13) 0.3956(9) 0.1560(6) 0.054(5) Uani 1 1 d . . .
H3 H -0.1019 0.3893 0.1395 0.065 Uiso 1 1 calc R . .
C4 C 0.0572(18) 0.4297(9) 0.1392(7) 0.065(5) Uani 1 1 d . . .
C5 C 0.1557(14) 0.4410(9) 0.1650(7) 0.073(6) Uani 1 1 d . . .
H5 H 0.2161 0.4638 0.1548 0.088 Uiso 1 1 calc R . .
C6 C 0.1694(18) 0.4207(8) 0.2041(6) 0.045(5) Uani 1 1 d . . .
C7 C -0.1329(15) 0.3338(11) 0.2105(6) 0.066(5) Uani 1 1 d . . .
C8 C -0.1576(11) 0.3838(9) 0.2431(5) 0.075(5) Uani 1 1 d . . .
H8A H -0.1874 0.4316 0.2323 0.112 Uiso 1 1 calc R . .
H8B H -0.0898 0.3932 0.2609 0.112 Uiso 1 1 calc R . .
H8C H -0.2119 0.3595 0.2575 0.112 Uiso 1 1 calc R . .
C9 C -0.2311(13) 0.3313(9) 0.1832(5) 0.101(7) Uani 1 1 d . . .
H9A H -0.2911 0.3100 0.1960 0.151 Uiso 1 1 calc R . .
H9B H -0.2188 0.2999 0.1608 0.151 Uiso 1 1 calc R . .
H9C H -0.2509 0.3822 0.1741 0.151 Uiso 1 1 calc R . .
C10 C -0.1005(12) 0.2540(9) 0.2246(4) 0.072(5) Uani 1 1 d . . .
H10A H -0.1295 0.2440 0.2493 0.108 Uiso 1 1 calc R . .
H10B H -0.0200 0.2495 0.2287 0.108 Uiso 1 1 calc R . .
H10C H -0.1312 0.2175 0.2048 0.108 Uiso 1 1 calc R . .
C11 C 0.0465(18) 0.4503(11) 0.0982(7) 0.061(6) Uani 1 1 d . . .
C12 C -0.0416(19) 0.4970(14) 0.0855(7) 0.072(6) Uani 1 1 d . A .
C13 C -0.1188(17) 0.5320(10) 0.1095(5) 0.073(6) Uani 1 1 d . . .
H13 H -0.1187 0.5261 0.1369 0.088 Uiso 1 1 calc R . .
C14 C -0.1892(14) 0.5736(10) 0.0855(7) 0.075(6) Uani 1 1 d . . .
H14 H -0.2494 0.6020 0.0925 0.090 Uiso 1 1 calc R . .
C15 C -0.156(2) 0.5673(12) 0.0460(7) 0.072(6) Uani 1 1 d . A .
C16 C -0.2178(14) 0.6065(11) 0.0139(9) 0.083(7) Uani 1 1 d . . .
C17 C 0.193(2) 0.3971(15) 0.0254(7) 0.085(7) Uani 1 1 d . . .
C18 C 0.2482(15) 0.3507(10) 0.0549(7) 0.075(6) Uani 1 1 d . . .
H18 H 0.3080 0.3171 0.0538 0.090 Uiso 1 1 calc R . .
C19 C 0.1961(17) 0.3663(11) 0.0832(6) 0.079(6) Uani 1 1 d . . .
H19 H 0.2087 0.3449 0.1086 0.095 Uiso 1 1 calc R . .
C20 C 0.1160(17) 0.4208(12) 0.0705(9) 0.063(6) Uani 1 1 d . A .
C21 C -0.3177(14) 0.6498(10) 0.0213(5) 0.115(8) Uani 1 1 d G A 1
C22 C -0.4228(19) 0.6255(8) 0.0065(4) 0.139(9) Uani 1 1 d G A 1
H22 H -0.4322 0.5796 -0.0076 0.167 Uiso 1 1 calc R A 1
C23 C -0.5142(13) 0.6685(11) 0.0122(5) 0.199(12) Uani 1 1 d G A 1
H23 H -0.5860 0.6519 0.0021 0.239 Uiso 1 1 calc R A 1
C24 C -0.5004(14) 0.7357(11) 0.0328(5) 0.168(10) Uani 1 1 d G A 1
H24 H -0.5629 0.7650 0.0367 0.202 Uiso 1 1 calc R A 1
C25 C -0.3953(19) 0.7599(8) 0.0476(4) 0.234(14) Uani 1 1 d G A 1
H25 H -0.3859 0.8058 0.0617 0.281 Uiso 1 1 calc R A 1
C26 C -0.3039(13) 0.7170(11) 0.0419(5) 0.171(11) Uani 1 1 d G A 1
H26 H -0.2321 0.7335 0.0520 0.206 Uiso 1 1 calc R A 1
C27 C 0.3904(14) 0.1619(10) 0.3840(5) 0.100(7) Uani 1 1 d . . .
H27A H 0.4708 0.1635 0.3851 0.150 Uiso 1 1 calc R . .
H27B H 0.3670 0.1103 0.3884 0.150 Uiso 1 1 calc R . .
H27C H 0.3674 0.1947 0.4042 0.150 Uiso 1 1 calc R . .
C28 C 0.3403(16) 0.1871(16) 0.3458(7) 0.086(7) Uani 1 1 d . . .
C29 C 0.2858(14) 0.1465(10) 0.3142(7) 0.066(6) Uani 1 1 d . . .
H29 H 0.2717 0.0941 0.3138 0.080 Uiso 1 1 calc R . .
C30 C 0.2555(15) 0.1965(14) 0.2830(7) 0.067(5) Uani 1 1 d . . .
C31 C 0.1968(16) 0.1815(12) 0.2428(7) 0.070(6) Uani 1 1 d . . .
C32 C 0.2118(13) 0.2258(9) 0.2112(7) 0.058(5) Uani 1 1 d . . .
H32 H 0.2575 0.2689 0.2157 0.070 Uiso 1 1 calc R . .
C33 C 0.1667(16) 0.2118(11) 0.1752(6) 0.072(6) Uani 1 1 d . . .
H33 H 0.1798 0.2444 0.1544 0.086 Uiso 1 1 calc R . .
C34 C 0.0984(19) 0.1481(15) 0.1675(7) 0.092(7) Uani 1 1 d . . .
C35 C 0.0821(14) 0.1010(11) 0.1970(8) 0.083(7) Uani 1 1 d . . .
H35 H 0.0380 0.0575 0.1912 0.100 Uiso 1 1 calc R . .
C36 C 0.1287(15) 0.1144(11) 0.2363(7) 0.075(6) Uani 1 1 d . . .
H36 H 0.1162 0.0817 0.2571 0.090 Uiso 1 1 calc R . .
C37 C 0.0386(19) 0.1320(12) 0.1266(6) 0.109(7) Uani 1 1 d . . .
H37 H 0.0631 0.1700 0.1081 0.131 Uiso 1 1 calc R . .
C38 C 0.0692(19) 0.0530(13) 0.1124(6) 0.176(10) Uani 1 1 d . . .
H38A H 0.0946 0.0215 0.1351 0.263 Uiso 1 1 calc R . .
H38B H 0.1281 0.0575 0.0958 0.263 Uiso 1 1 calc R . .
H38C H 0.0043 0.0299 0.0974 0.263 Uiso 1 1 calc R . .
C39 C -0.085(2) 0.1342(14) 0.1228(7) 0.200(12) Uani 1 1 d . . .
H39A H -0.1154 0.1205 0.0961 0.300 Uiso 1 1 calc R . .
H39B H -0.1089 0.1849 0.1286 0.300 Uiso 1 1 calc R . .
H39C H -0.1105 0.0986 0.1413 0.300 Uiso 1 1 calc R . .
C40 C 0.6317(15) 0.3710(11) 0.3807(6) 0.139(8) Uani 1 1 d . . .
H40A H 0.5980 0.4007 0.3999 0.208 Uiso 1 1 calc R . .
H40B H 0.7107 0.3822 0.3830 0.208 Uiso 1 1 calc R . .
H40C H 0.6213 0.3175 0.3856 0.208 Uiso 1 1 calc R . .
C41 C 0.5791(19) 0.3900(12) 0.3408(7) 0.074(7) Uani 1 1 d . . .
C42 C 0.6082(19) 0.4193(10) 0.3074(9) 0.091(7) Uani 1 1 d . . .
H42 H 0.6788 0.4407 0.3062 0.109 Uiso 1 1 calc R . .
C43 C 0.529(2) 0.4161(10) 0.2753(9) 0.073(6) Uani 1 1 d . . .
C44 C 0.5241(15) 0.4407(13) 0.2381(8) 0.054(5) Uani 1 1 d . . .
C45 C 0.5756(14) 0.5090(13) 0.2298(7) 0.075(6) Uani 1 1 d . . .
H45 H 0.6131 0.5377 0.2506 0.089 Uiso 1 1 calc R . .
C46 C 0.5722(15) 0.5343(12) 0.1924(8) 0.094(7) Uani 1 1 d . . .
H46 H 0.6072 0.5803 0.1876 0.112 Uiso 1 1 calc R . .
C47 C 0.5195(16) 0.4948(14) 0.1619(7) 0.075(6) Uani 1 1 d . . .
C48 C 0.4699(12) 0.4249(11) 0.1701(7) 0.058(5) Uani 1 1 d . . .
H48 H 0.4337 0.3959 0.1491 0.069 Uiso 1 1 calc R . .
C49 C 0.4738(12) 0.3997(9) 0.2068(8) 0.055(5) Uani 1 1 d . . .
H49 H 0.4414 0.3527 0.2114 0.066 Uiso 1 1 calc R . .
C50 C 0.5140(15) 0.5224(10) 0.1182(6) 0.073(6) Uani 1 1 d . . .
H50 H 0.5580 0.5697 0.1177 0.088 Uiso 1 1 calc R . .
C51 C 0.5618(14) 0.4647(10) 0.0943(5) 0.100(7) Uani 1 1 d . . .
H51A H 0.5115 0.4218 0.0902 0.150 Uiso 1 1 calc R . .
H51B H 0.6329 0.4480 0.1079 0.150 Uiso 1 1 calc R . .
H51C H 0.5726 0.4862 0.0689 0.150 Uiso 1 1 calc R . .
C52 C 0.3937(15) 0.5388(10) 0.1005(5) 0.129(8) Uani 1 1 d . . .
H52A H 0.3801 0.5179 0.0740 0.194 Uiso 1 1 calc R . .
H52B H 0.3815 0.5932 0.0994 0.194 Uiso 1 1 calc R . .
H52C H 0.3432 0.5157 0.1169 0.194 Uiso 1 1 calc R . .
C53 C 0.3026(17) 0.3731(12) 0.4353(5) 0.144(9) Uani 1 1 d . . .
H53A H 0.2980 0.3183 0.4366 0.216 Uiso 1 1 calc R . .
H53B H 0.2642 0.3952 0.4558 0.216 Uiso 1 1 calc R . .
H53C H 0.3801 0.3886 0.4392 0.216 Uiso 1 1 calc R . .
C54 C 0.247(2) 0.4009(12) 0.3939(8) 0.098(7) Uani 1 1 d . . .
C55 C 0.1545(18) 0.4434(10) 0.3837(7) 0.084(6) Uani 1 1 d . . .
H55 H 0.1026 0.4604 0.4000 0.101 Uiso 1 1 calc R . .
C56 C 0.1549(19) 0.4556(12) 0.3443(7) 0.075(6) Uani 1 1 d . . .
C57 C 0.0794(18) 0.5034(12) 0.3179(7) 0.062(5) Uani 1 1 d . . .
C58 C 0.1114(15) 0.5369(11) 0.2853(7) 0.079(6) Uani 1 1 d . . .
H58 H 0.1843 0.5280 0.2797 0.095 Uiso 1 1 calc R . .
C59 C 0.0424(19) 0.5838(11) 0.2593(5) 0.080(6) Uani 1 1 d . . .
H59 H 0.0682 0.6037 0.2366 0.096 Uiso 1 1 calc R . .
C60 C -0.0658(16) 0.6006(10) 0.2676(7) 0.067(5) Uani 1 1 d . . .
C61 C -0.1019(16) 0.5650(12) 0.3015(7) 0.085(6) Uani 1 1 d . . .
H61 H -0.1750 0.5722 0.3072 0.102 Uiso 1 1 calc R . .
C62 C -0.028(2) 0.5196(10) 0.3259(5) 0.084(6) Uani 1 1 d . . .
H62 H -0.0521 0.4990 0.3488 0.101 Uiso 1 1 calc R . .
C63 C -0.1358(14) 0.6506(12) 0.2395(6) 0.077(6) Uani 1 1 d . . .
H63 H -0.2100 0.6544 0.2486 0.092 Uiso 1 1 calc R . .
C64 C -0.1519(13) 0.6219(10) 0.1981(6) 0.109(7) Uani 1 1 d . . .
H64A H -0.1595 0.5671 0.1983 0.164 Uiso 1 1 calc R . .
H64B H -0.0881 0.6357 0.1851 0.164 Uiso 1 1 calc R . .
H64C H -0.2187 0.6442 0.1839 0.164 Uiso 1 1 calc R . .
C65 C -0.0872(13) 0.7299(9) 0.2397(5) 0.094(6) Uani 1 1 d . . .
H65A H -0.0176 0.7286 0.2285 0.141 Uiso 1 1 calc R . .
H65B H -0.0737 0.7485 0.2667 0.141 Uiso 1 1 calc R . .
H65C H -0.1392 0.7633 0.2241 0.141 Uiso 1 1 calc R . .
N1 N 0.2863(12) 0.2655(9) 0.2944(6) 0.073(5) Uani 1 1 d . . .
N2 N 0.3384(12) 0.2623(12) 0.3351(6) 0.082(5) Uani 1 1 d . . .
N3 N 0.4387(12) 0.3909(8) 0.2924(6) 0.062(4) Uani 1 1 d . . .
N4 N 0.4708(17) 0.3713(9) 0.3319(6) 0.083(5) Uani 1 1 d . . .
N5 N 0.2353(17) 0.4169(10) 0.3304(5) 0.076(5) Uani 1 1 d . . .
N6 N 0.2964(14) 0.3815(9) 0.3625(5) 0.072(5) Uani 1 1 d . . .
N7 N -0.0728(13) 0.5240(9) 0.0475(5) 0.065(5) Uani 1 1 d . . .
N8 N 0.1120(14) 0.4387(8) 0.0351(6) 0.062(5) Uani 1 1 d . . .
B1 B 0.3863(19) 0.3244(15) 0.3574(7) 0.061(6) Uani 1 1 d . . .
H1 H 0.4252 0.3077 0.3833 0.073 Uiso 1 1 calc R . .

loop_
_atom_site_aniso_label
_atom_site_aniso_U_11
_atom_site_aniso_U_22
_atom_site_aniso_U_33
_atom_site_aniso_U_23
_atom_site_aniso_U_13
_atom_site_aniso_U_12
Zn1 0.0522(14) 0.0613(14) 0.0701(15) 0.0058(14) 0.0042(10) 0.0097(12)
Zn2 0.059(2) 0.101(3) 0.077(2) 0.018(2) 0.0055(18) 0.0136(19)
O1 0.029(7) 0.073(9) 0.057(8) 0.029(7) 0.007(7) -0.004(6)
O2 0.053(9) 0.078(9) 0.037(8) -0.001(7) -0.015(6) 0.013(7)
C1 0.054(14) 0.009(10) 0.078(15) -0.003(12) -0.025(16) 0.007(10)
C2 0.083(17) 0.051(12) 0.055(14) 0.003(12) 0.014(14) 0.019(12)
C3 0.042(13) 0.070(14) 0.044(13) -0.007(11) -0.018(11) -0.001(10)
C4 0.067(16) 0.046(12) 0.092(19) 0.016(12) 0.047(16) 0.012(11)
C5 0.036(13) 0.081(14) 0.089(17) -0.007(13) -0.039(13) -0.016(10)
C6 0.080(17) 0.028(11) 0.031(15) 0.010(10) 0.028(14) 0.012(12)
C7 0.048(14) 0.061(14) 0.093(16) 0.000(13) 0.026(13) -0.005(12)
C8 0.043(11) 0.081(13) 0.103(14) 0.007(13) 0.023(10) -0.022(10)
C9 0.036(12) 0.095(14) 0.167(19) -0.003(13) -0.003(13) -0.008(11)
C10 0.103(14) 0.052(13) 0.066(12) 0.010(10) 0.027(10) -0.021(11)
C11 0.042(14) 0.078(14) 0.057(17) 0.042(13) -0.017(14) -0.004(12)
C12 0.051(15) 0.114(17) 0.055(16) -0.008(15) 0.020(14) -0.025(14)
C13 0.061(13) 0.080(14) 0.076(14) 0.045(13) 0.002(14) 0.012(11)
C14 0.054(13) 0.062(13) 0.107(18) 0.013(13) 0.006(14) 0.014(11)
C15 0.075(18) 0.069(15) 0.076(18) 0.013(14) 0.024(16) -0.004(13)
C16 0.030(12) 0.087(15) 0.13(2) -0.012(16) 0.009(15) 0.040(11)
C17 0.077(18) 0.12(2) 0.057(18) 0.024(17) 0.002(17) -0.010(15)
C18 0.077(14) 0.114(17) 0.036(13) 0.019(13) 0.015(13) 0.042(12)
C19 0.074(15) 0.090(15) 0.081(16) 0.025(14) 0.038(14) 0.028(13)
C20 0.033(12) 0.074(13) 0.080(15) 0.008(13) 0.004(14) 0.014(11)
C21 0.13(2) 0.14(2) 0.074(15) 0.040(14) -0.015(15) -0.022(18)
C22 0.127(15) 0.144(16) 0.148(16) 0.023(14) 0.028(14) 0.034(15)
C23 0.22(2) 0.188(19) 0.191(19) 0.039(16) 0.019(16) 0.033(17)
C24 0.138(17) 0.205(19) 0.170(18) 0.034(15) 0.052(14) 0.077(15)
C25 0.23(2) 0.27(2) 0.20(2) -0.004(17) 0.020(18) 0.027(19)
C26 0.142(17) 0.187(19) 0.185(19) 0.006(16) 0.021(14) 0.069(15)
C27 0.109(15) 0.145(18) 0.049(13) 0.018(13) 0.020(12) 0.036(13)
C28 0.072(15) 0.12(2) 0.077(18) -0.016(18) 0.034(14) 0.025(14)
C29 0.075(13) 0.056(14) 0.071(14) 0.031(15) 0.019(12) 0.043(11)
C30 0.068(13) 0.078(17) 0.062(17) -0.020(17) 0.033(12) 0.016(14)
C31 0.092(16) 0.042(15) 0.085(18) -0.001(15) 0.048(14) 0.034(13)
C32 0.064(12) 0.045(11) 0.069(13) 0.033(13) 0.020(11) -0.004(9)
C33 0.103(16) 0.060(15) 0.053(16) -0.008(13) 0.014(12) -0.027(12)
C34 0.109(18) 0.096(19) 0.070(18) -0.008(16) 0.009(15) 0.044(15)
C35 0.074(14) 0.077(16) 0.094(17) 0.011(16) -0.008(14) 0.004(11)
C36 0.065(13) 0.043(15) 0.12(2) 0.042(14) 0.039(13) 0.006(11)
C37 0.142(19) 0.091(17) 0.091(17) -0.031(14) -0.001(16) 0.008(16)
C38 0.22(2) 0.14(2) 0.15(2) -0.001(18) -0.002(18) 0.026(19)
C39 0.23(3) 0.17(2) 0.18(2) -0.051(18) -0.02(2) 0.04(2)
C40 0.086(15) 0.160(19) 0.16(2) 0.001(17) -0.027(15) 0.017(14)
C41 0.030(14) 0.088(16) 0.096(19) -0.025(15) -0.026(15) 0.027(12)
C42 0.085(19) 0.079(15) 0.110(18) 0.024(15) 0.020(18) 0.007(12)
C43 0.047(16) 0.082(15) 0.090(19) 0.021(14) 0.007(18) -0.012(12)
C44 0.036(13) 0.047(16) 0.078(18) -0.003(16) 0.007(14) 0.023(11)
C45 0.047(13) 0.068(17) 0.100(19) -0.011(15) -0.022(13) 0.016(12)
C46 0.067(14) 0.108(19) 0.103(17) -0.034(18) 0.003(14) -0.018(12)
C47 0.062(14) 0.059(15) 0.105(19) 0.019(15) 0.022(13) 0.028(12)
C48 0.035(11) 0.051(16) 0.083(17) -0.004(12) -0.006(11) -0.001(10)
C49 0.040(11) 0.038(13) 0.084(15) -0.007(15) -0.007(12) -0.006(9)
C50 0.069(15) 0.067(14) 0.088(16) 0.027(13) 0.023(12) -0.010(11)
C51 0.090(15) 0.118(17) 0.087(15) 0.036(13) -0.006(12) -0.025(13)
C52 0.090(16) 0.147(18) 0.154(18) 0.077(15) 0.030(14) -0.002(14)
C53 0.18(2) 0.18(2) 0.090(16) -0.008(16) 0.097(16) 0.047(17)
C54 0.097(17) 0.112(18) 0.079(19) -0.009(15) -0.004(16) 0.037(14)
C55 0.104(17) 0.082(15) 0.073(17) 0.016(13) 0.039(14) 0.043(13)
C56 0.078(16) 0.088(16) 0.058(17) 0.011(15) 0.008(16) 0.017(13)
C57 0.049(15) 0.072(14) 0.069(16) -0.004(13) 0.015(14) 0.013(13)
C58 0.077(15) 0.057(14) 0.105(17) 0.012(13) 0.019(15) 0.025(12)
C59 0.088(16) 0.083(15) 0.078(15) 0.001(12) 0.044(13) 0.005(12)
C60 0.044(14) 0.051(13) 0.111(18) -0.005(13) 0.031(14) 0.020(11)
C61 0.091(16) 0.089(15) 0.084(15) 0.007(13) 0.047(14) 0.024(14)
C62 0.105(18) 0.075(15) 0.072(14) 0.026(12) 0.013(15) 0.024(13)
C63 0.055(13) 0.098(17) 0.079(15) 0.007(14) 0.013(12) 0.013(13)
C64 0.077(13) 0.088(15) 0.161(19) 0.026(16) 0.009(13) -0.003(12)
C65 0.119(15) 0.064(14) 0.096(15) 0.019(12) 0.003(12) 0.003(12)
N1 0.069(10) 0.058(12) 0.090(13) 0.000(11) 0.003(9) 0.003(9)
N2 0.065(11) 0.077(13) 0.105(15) 0.000(14) 0.014(10) 0.013(11)
N3 0.058(13) 0.053(11) 0.069(14) -0.018(10) -0.008(11) 0.021(9)
N4 0.091(18) 0.094(13) 0.062(15) -0.022(12) 0.001(14) 0.028(13)
N5 0.091(13) 0.082(12) 0.062(14) -0.026(11) 0.033(12) 0.013(10)
N6 0.091(13) 0.098(13) 0.027(11) 0.002(11) 0.011(11) 0.011(11)
N7 0.046(10) 0.077(11) 0.074(13) 0.007(9) 0.014(10) 0.036(8)
N8 0.042(11) 0.090(13) 0.052(14) 0.013(11) -0.005(10) 0.027(9)
B1 0.048(15) 0.082(18) 0.055(16) -0.017(16) 0.011(14) 0.020(16)

loop_
_atom_type_symbol
_atom_type_description
_atom_type_scat_dispersion_real
_atom_type_scat_dispersion_imag
_atom_type_scat_source
C C 0.0033 0.0016 'International Tables Vol C Tables 4.2.6.8 and 6.1.1.4'
H H 0.0000 0.0000 'International Tables Vol C Tables 4.2.6.8 and 6.1.1.4'
B B 0.0013 0.0007 'International Tables Vol C Tables 4.2.6.8 and 6.1.1.4'
N N 0.0061 0.0033 'International Tables Vol C Tables 4.2.6.8 and 6.1.1.4'
Zn Zn 0.2839 1.4301 'International Tables Vol C Tables 4.2.6.8 and 6.1.1.4'
O O 0.0106 0.0060 'International Tables Vol C Tables 4.2.6.8 and 6.1.1.4'
Cl Cl 0.1484 0.1585 'International Tables Vol C Tables 4.2.6.8 and 6.1.1.4'

loop_
_geom_angle_atom_site_label_1
_geom_angle_atom_site_label_2
_geom_angle_atom_site_label_3
_geom_angle
_geom_angle_site_symmetry_1
_geom_angle_site_symmetry_3
O2 Zn1 N5 129.2(6) . .
O2 Zn1 N1 134.6(6) . .
N5 Zn1 N1 96.2(8) . .
O2 Zn1 O1 80.8(4) . .
N5 Zn1 O1 96.8(7) . .
N1 Zn1 O1 94.7(5) . .
O2 Zn1 N3 93.7(7) . .
N5 Zn1 N3 89.9(7) . .
N1 Zn1 N3 86.2(6) . .
O1 Zn1 N3 173.1(6) . .
N7 Zn2 N7 179.998(2) 3_565 .
N7 Zn2 N8 88.0(8) 3_565 3_565
N7 Zn2 N8 92.0(8) . 3_565
N7 Zn2 N8 92.0(8) 3_565 .
N7 Zn2 N8 88.0(8) . .
N8 Zn2 N8 179.998(3) 3_565 .
C1 O1 Zn1 109.1(11) . .
C6 O2 Zn1 114.4(11) . .
O1 C1 C2 124.4(19) . .
O1 C1 C6 117.3(16) . .
C2 C1 C6 118.3(19) . .
C3 C2 C1 118.5(17) . .
C3 C2 C7 122.2(18) . .
C1 C2 C7 119.3(18) . .
C2 C3 C4 124.5(17) . .
C5 C4 C3 116.5(18) . .
C5 C4 C11 122.4(19) . .
C3 C4 C11 121(2) . .
C6 C5 C4 123.9(18) . .
O2 C6 C5 124.5(18) . .
O2 C6 C1 117.2(16) . .
C5 C6 C1 118.2(19) . .
C9 C7 C8 106.1(15) . .
C9 C7 C10 109.8(15) . .
C8 C7 C10 112.5(15) . .
C9 C7 C2 114.3(16) . .
C8 C7 C2 105.3(14) . .
C10 C7 C2 108.7(14) . .
C12 C11 C4 115(2) . .
C12 C11 C20 120.5(19) . .
C4 C11 C20 124(2) . .
C11 C12 N7 127(2) . .
C11 C12 C13 127(2) . .
N7 C12 C13 105.2(19) . .
C14 C13 C12 107.3(19) . .
C13 C14 C15 107.1(18) . .
N7 C15 C16 132(2) . .
N7 C15 C14 109.0(19) . .
C16 C15 C14 119(2) . .
C17 C16 C15 123.5(19) 3_565 .
C17 C16 C21 118(3) 3_565 .
C15 C16 C21 119(2) . .
N8 C17 C18 117(2) . .
N8 C17 C16 122(3) . 3_565
C18 C17 C16 121(3) . 3_565
N8 C17 C20 38.9(11) . .
C18 C17 C20 77.9(13) . .
C16 C17 C20 160(3) 3_565 .
C19 C18 C17 100.6(19) . .
C18 C19 C20 108(2) . .
N8 C20 C19 115(2) . .
N8 C20 C11 126(2) . .
C19 C20 C11 119(3) . .
N8 C20 C17 41.4(12) . .
C19 C20 C17 73.2(13) . .
C11 C20 C17 168(2) . .
C22 C21 C26 120.0 . .
C22 C21 C16 121.0(17) . .
C26 C21 C16 119.0(17) . .
C23 C22 C21 120.0 . .
C22 C23 C24 120.0 . .
C23 C24 C25 120.0 . .
C26 C25 C24 120.0 . .
C25 C26 C21 120.0 . .
N2 C28 C29 107(2) . .
N2 C28 C27 122(2) . .
C29 C28 C27 130(2) . .
C28 C29 C30 108.6(19) . .
N1 C30 C29 108.8(18) . .
N1 C30 C31 121(2) . .
C29 C30 C31 130(2) . .
C32 C31 C36 118.8(19) . .
C32 C31 C30 122(2) . .
C36 C31 C30 119(2) . .
C33 C32 C31 123.7(19) . .
C32 C33 C34 120(2) . .
C35 C34 C33 120(2) . .
C35 C34 C37 118(3) . .
C33 C34 C37 122(2) . .
C34 C35 C36 122(2) . .
C35 C36 C31 115.8(18) . .
C39 C37 C34 115.5(19) . .
C39 C37 C38 106.1(19) . .
C34 C37 C38 110.7(18) . .
C42 C41 N4 104.9(18) . .
C42 C41 C40 138(3) . .
N4 C41 C40 117(3) . .
C41 C42 C43 116(2) . .
C44 C43 C42 134(2) . .
C44 C43 N3 125(2) . .
C42 C43 N3 101(2) . .
C43 C44 C49 122(2) . .
C43 C44 C45 121(2) . .
C49 C44 C45 117(2) . .
C46 C45 C44 121(2) . .
C47 C46 C45 121(2) . .
C46 C47 C48 118.1(19) . .
C46 C47 C50 122(2) . .
C48 C47 C50 120(2) . .
C49 C48 C47 121.0(18) . .
C48 C49 C44 121.3(18) . .
C51 C50 C52 109.6(16) . .
C51 C50 C47 110.0(15) . .
C52 C50 C47 110.8(14) . .
N6 C54 C55 112(2) . .
N6 C54 C53 117(2) . .
C55 C54 C53 131(3) . .
C54 C55 C56 103.3(19) . .
N5 C56 C55 111.6(18) . .
N5 C56 C57 120(2) . .
C55 C56 C57 128(2) . .
C58 C57 C62 116.4(19) . .
C58 C57 C56 122(2) . .
C62 C57 C56 121(2) . .
C57 C58 C59 124.1(19) . .
C58 C59 C60 119.4(18) . .
C59 C60 C61 117.3(17) . .
C59 C60 C63 118(2) . .
C61 C60 C63 124.9(19) . .
C62 C61 C60 119.7(17) . .
C61 C62 C57 122.8(18) . .
C60 C63 C64 113.8(16) . .
C60 C63 C65 110.9(15) . .
C64 C63 C65 108.7(16) . .
C30 N1 N2 108.5(17) . .
C30 N1 Zn1 140.0(17) . .
N2 N1 Zn1 110.4(14) . .
C28 N2 B1 128(2) . .
C28 N2 N1 106.5(19) . .
B1 N2 N1 125.5(19) . .
C43 N3 N4 110.6(17) . .
C43 N3 Zn1 138.8(19) . .
N4 N3 Zn1 110.5(16) . .
C41 N4 N3 107.4(17) . .
C41 N4 B1 131(2) . .
N3 N4 B1 121.2(19) . .
C56 N5 N6 107.0(16) . .
C56 N5 Zn1 135.2(19) . .
N6 N5 Zn1 115.1(15) . .
C54 N6 N5 105.4(16) . .
C54 N6 B1 132.0(19) . .
N5 N6 B1 121.9(18) . .
C15 N7 C12 111.5(18) . .
C15 N7 Zn2 122.2(17) . .
C12 N7 Zn2 126.3(15) . .
C20 N8 C17 99.7(19) . .
C20 N8 Zn2 131.0(19) . .
C17 N8 Zn2 128.7(19) . .
N2 B1 N6 109.1(17) . .
N2 B1 N4 110.1(16) . .
N6 B1 N4 103.5(17) . .

loop_
_geom_bond_atom_site_label_1
_geom_bond_atom_site_label_2
_geom_bond_distance
_geom_bond_site_symmetry_2
Zn1 O2 1.952(10) .
Zn1 N5 2.047(14) .
Zn1 N1 2.073(15) .
Zn1 O1 2.134(10) .
Zn1 N3 2.192(15) .
Zn2 N7 2.008(14) 3_565
Zn2 N7 2.009(14) .
Zn2 N8 2.025(14) 3_565
Zn2 N8 2.026(14) .
O1 C1 1.243(17) .
O2 C6 1.260(19) .
C1 C2 1.48(2) .
C1 C6 1.50(2) .
C2 C3 1.356(18) .
C2 C7 1.62(2) .
C3 C4 1.456(19) .
C4 C5 1.41(2) .
C4 C11 1.45(2) .
C5 C6 1.38(2) .
C7 C9 1.427(18) .
C7 C8 1.494(18) .
C7 C10 1.539(18) .
C11 C12 1.39(2) .
C11 C20 1.46(2) .
C12 N7 1.40(2) .
C12 C13 1.47(2) .
C13 C14 1.339(18) .
C14 C15 1.47(2) .
C15 N7 1.27(2) .
C15 C16 1.44(3) .
C16 C17 1.42(2) 3_565
C16 C21 1.496(18) .
C17 N8 1.32(2) .
C17 C18 1.41(2) .
C17 C16 1.42(2) 3_565
C17 C20 1.96(3) .
C18 C19 1.262(18) .
C19 C20 1.41(2) .
C20 N8 1.25(2) .
C21 C22 1.3900 .
C21 C26 1.3900 .
C22 C23 1.3900 .
C23 C24 1.3900 .
C24 C25 1.3900 .
C25 C26 1.3900 .
C27 C28 1.45(2) .
C28 N2 1.39(2) .
C28 C29 1.40(2) .
C29 C30 1.41(2) .
C30 N1 1.331(18) .
C30 C31 1.50(2) .
C31 C32 1.38(2) .
C31 C36 1.46(2) .
C32 C33 1.316(18) .
C33 C34 1.41(2) .
C34 C35 1.35(2) .
C34 C37 1.53(2) .
C35 C36 1.42(2) .
C37 C39 1.50(2) .
C37 C38 1.55(2) .
C40 C41 1.48(2) .
C41 C42 1.35(2) .
C41 N4 1.363(19) .
C42 C43 1.38(2) .
C43 C44 1.35(2) .
C43 N3 1.39(2) .
C44 C49 1.38(2) .
C44 C45 1.42(2) .
C45 C46 1.36(2) .
C46 C47 1.36(2) .
C47 C48 1.43(2) .
C47 C50 1.58(2) .
C48 C49 1.336(18) .
C50 C51 1.485(19) .
C50 C52 1.547(19) .
C53 C54 1.58(2) .
C54 N6 1.35(2) .
C54 C55 1.37(2) .
C55 C56 1.38(2) .
C56 N5 1.34(2) .
C56 C57 1.48(2) .
C57 C58 1.37(2) .
C57 C62 1.41(2) .
C58 C59 1.42(2) .
C59 C60 1.42(2) .
C60 C61 1.45(2) .
C60 C63 1.50(2) .
C61 C62 1.40(2) .
C63 C64 1.505(19) .
C63 C65 1.533(19) .
N1 N2 1.462(18) .
N2 B1 1.43(2) .
N3 N4 1.409(16) .
N4 B1 1.67(2) .
N5 N6 1.401(17) .
N6 B1 1.52(2) .
